data_7232475
loop_
_publ_author_name
'Lee, Daseul'
'Kim, Dongwon'
'Lee, Haeri'
'Noh, Tae Hwan'
'Lee, Young-A'
'Jung, Ok-Sang'

_publ_section_title
;
 Adsorption of anthracene substitutes into suprachannels: bulk vs.
 included guests
;
_journal_issue 14
_journal_name_full CrystEngComm
_journal_page_first 2303
_journal_paper_doi 10.1039/C8CE02185F
_journal_volume 21
_journal_year 2019
_chemical_formula_moiety 'C54 H60 Ag3 N12 O6 3(C F3 S O3 1+)'
_chemical_formula_sum 'C63 H60 Ag3 F9 N12 O15 S3'
_chemical_formula_weight 1816.02
_chemical_melting_point 275.1
_chemical_name_systematic 'tris-silver-bis-N,N?,N?-tris(2-(pyridin-4-yl)ethyl)-1,3,5-benzenetricarboxamide triflate'
_chemical_properties_physical Air-sensitive
_space_group_crystal_system monoclinic
_space_group_IT_number 15
_space_group_name_Hall '-C 2yc'
_space_group_name_H-M_alt 'C 1 2/c 1'
_symmetry_space_group_name_Hall '-C 2yc'
_symmetry_space_group_name_H-M 'C 1 2/c 1'
_atom_sites_solution_hydrogens geom
_audit_creation_method SHELXL-2018/3
_audit_update_record
;
2018-12-27 deposited with the CCDC.    2019-02-20 downloaded from the CCDC.
;
_cell_angle_alpha 90
_cell_angle_beta 92.96(3)
_cell_angle_gamma 90
_cell_formula_units_Z 8
_cell_length_a 43.580(9)
_cell_length_b 41.907(8)
_cell_length_c 12.364(2)
_cell_measurement_reflns_used 170885
_cell_measurement_temperature 100(2)
_cell_measurement_theta_max 33.749
_cell_measurement_theta_min 0.458
_cell_volume 22550(7)
_computing_cell_refinement HKL3000sm
_computing_data_collection 'PAL BL2D-SMDC Program'
_computing_data_reduction HKL3000sm
_computing_structure_refinement SHELXL
_computing_structure_solution SHELXS
_diffrn_ambient_temperature 100(2)
_diffrn_measured_fraction_theta_full 0.979
_diffrn_measured_fraction_theta_max 0.979
_diffrn_measurement_device_type 'Rayonix MX225HS CCD area detector'
_diffrn_measurement_method 'omega scan'
_diffrn_radiation_type synchrotron
_diffrn_radiation_wavelength 0.750
_diffrn_reflns_av_R_equivalents 0.0680
_diffrn_reflns_av_unetI/netI 0.0531
_diffrn_reflns_Laue_measured_fraction_full 0.979
_diffrn_reflns_Laue_measured_fraction_max 0.979
_diffrn_reflns_limit_h_max 48
_diffrn_reflns_limit_h_min -48
_diffrn_reflns_limit_k_max 46
_diffrn_reflns_limit_k_min -46
_diffrn_reflns_limit_l_max 13
_diffrn_reflns_limit_l_min -13
_diffrn_reflns_number 48105
_diffrn_reflns_point_group_measured_fraction_full 0.979
_diffrn_reflns_point_group_measured_fraction_max 0.979
_diffrn_reflns_theta_full 24.500
_diffrn_reflns_theta_max 24.500
_diffrn_reflns_theta_min 1.424
_diffrn_source 'PLSII 2D bending magnet'
_exptl_absorpt_coefficient_mu 0.720
_exptl_absorpt_correction_T_max 1.000
_exptl_absorpt_correction_T_min 0.947
_exptl_absorpt_correction_type empirical
_exptl_absorpt_process_details 'HKL3000sm Scalepack'
_exptl_crystal_colour colorless
_exptl_crystal_density_diffrn 1.070
_exptl_crystal_description block
_exptl_crystal_F_000 7296
_exptl_crystal_recrystallization_method 'Re-crystallisation from solvent: Methanol, Chloroform'
_exptl_crystal_size_max 0.250
_exptl_crystal_size_mid 0.100
_exptl_crystal_size_min 0.100
_refine_diff_density_max 3.359
_refine_diff_density_min -1.893
_refine_diff_density_rms 0.141
_refine_ls_extinction_method none
_refine_ls_goodness_of_fit_ref 1.990
_refine_ls_hydrogen_treatment constr
_refine_ls_matrix_type full
_refine_ls_number_parameters 1107
_refine_ls_number_reflns 15643
_refine_ls_number_restraints 1783
_refine_ls_restrained_S_all 2.059
_refine_ls_R_factor_all 0.1514
_refine_ls_R_factor_gt 0.1324
_refine_ls_shift/su_max 0.001
_refine_ls_shift/su_mean 0.000
_refine_ls_structure_factor_coef Fsqd
_refine_ls_weighting_details 'w=1/[\s^2^(Fo^2^)+(0.2000P)^2^] where P=(Fo^2^+2Fc^2^)/3'
_refine_ls_weighting_scheme calc
_refine_ls_wR_factor_gt 0.4096
_refine_ls_wR_factor_ref 0.4536
_reflns_Friedel_coverage 0.000
_reflns_number_gt 11814
_reflns_number_total 15643
_reflns_threshold_expression 'I > 2\s(I)'
_cod_data_source_file c8ce02185f2.cif
_cod_data_source_block Mono_sq
_cod_depositor_comments 'Adding full bibliography for 7232475.cif.'
_cod_original_cell_volume 22550(8)
_cod_database_code 7232475
_shelx_shelxl_version_number 2018/3
_shelx_space_group_comment
;
The symmetry employed for this shelxl refinement is uniquely defined
by the following loop, which should always be used as a source of
symmetry information in preference to the above space-group names.
They are only intended as comments.
;
_shelx_estimated_absorpt_t_min 0.840
_shelx_estimated_absorpt_t_max 0.931

loop_
_space_group_symop_operation_xyz
'x, y, z'
'-x, y, -z+1/2'
'x+1/2, y+1/2, z'
'-x+1/2, y+1/2, -z+1/2'
'-x, -y, -z'
'x, -y, z-1/2'
'-x+1/2, -y+1/2, -z'
'x+1/2, -y+1/2, z-1/2'

loop_
_atom_site_label
_atom_site_type_symbol
_atom_site_fract_x
_atom_site_fract_y
_atom_site_fract_z
_atom_site_U_iso_or_equiv
_atom_site_adp_type
_atom_site_occupancy
_atom_site_site_symmetry_order
_atom_site_calc_flag
_atom_site_refinement_flags_posn
_atom_site_refinement_flags_adp
_atom_site_refinement_flags_occupancy
_atom_site_disorder_assembly
_atom_site_disorder_group
Ag1 Ag 0.24203(4) 0.36553(2) -0.04630(9) 0.1459(6) Uani 1 1 d . U . . .
Ag2 Ag -0.03779(2) 0.58050(2) 1.18497(5) 0.0868(4) Uani 1 1 d . . . . .
C1 C 0.13730(13) 0.56051(9) 0.3668(4) 0.067(2) Uani 1 1 d G U . . .
C2 C 0.11617(13) 0.55575(8) 0.4457(4) 0.067(2) Uani 1 1 d G U . . .
H2 H 0.110946 0.534690 0.466457 0.080 Uiso 1 1 calc R U . . .
C3 C 0.10270(13) 0.58179(11) 0.4942(4) 0.080(3) Uani 1 1 d G U . . .
C4 C 0.11035(15) 0.61259(9) 0.4638(4) 0.087(3) Uani 1 1 d G U . . .
H4 H 0.101137 0.630391 0.497001 0.105 Uiso 1 1 calc R U . . .
C5 C 0.13147(15) 0.61736(8) 0.3849(4) 0.079(2) Uani 1 1 d G U . . .
C6 C 0.14495(13) 0.59132(11) 0.3364(4) 0.074(2) Uani 1 1 d G U . . .
H6 H 0.159390 0.594583 0.282469 0.088 Uiso 1 1 calc R U . . .
C7 C 0.1514(2) 0.53123(18) 0.3191(5) 0.069(2) Uani 1 1 d . U . . .
O1 O 0.14085(15) 0.50423(13) 0.3360(4) 0.0738(15) Uani 1 1 d . U . . .
N1 N 0.17592(17) 0.53484(16) 0.2594(5) 0.0700(17) Uani 1 1 d . U . . .
H1 H 0.182666 0.554191 0.246442 0.084 Uiso 1 1 calc R U . . .
C8 C 0.1916(2) 0.50775(19) 0.2157(6) 0.068(2) Uani 1 1 d . U . . .
H8A H 0.193640 0.490801 0.271316 0.082 Uiso 1 1 calc R U . . .
H8B H 0.212441 0.514203 0.196521 0.082 Uiso 1 1 calc R U . . .
C9 C 0.1740(2) 0.4947(2) 0.1152(6) 0.076(2) Uani 1 1 d . U . . .
H9A H 0.173393 0.510846 0.056760 0.091 Uiso 1 1 calc R U . . .
H9B H 0.152600 0.489571 0.132363 0.091 Uiso 1 1 calc R U . . .
N2 N 0.21874(16) 0.40890(10) 0.0070(5) 0.101(3) Uani 1 1 d G U . . .
C10 C 0.19590(16) 0.40689(9) 0.0811(5) 0.089(3) Uani 1 1 d G U . . .
H10 H 0.189937 0.386666 0.107694 0.107 Uiso 1 1 calc R U . . .
C11 C 0.18178(14) 0.43447(12) 0.1164(4) 0.090(3) Uani 1 1 d G U . . .
H11 H 0.166172 0.433093 0.167074 0.108 Uiso 1 1 calc R U . . .
C12 C 0.19050(14) 0.46406(10) 0.0775(4) 0.075(2) Uani 1 1 d G U . . .
C13 C 0.21334(15) 0.46607(9) 0.0034(4) 0.087(3) Uani 1 1 d G U . . .
H13 H 0.219305 0.486300 -0.023155 0.105 Uiso 1 1 calc R U . . .
C14 C 0.22746(14) 0.43850(12) -0.0319(4) 0.090(3) Uani 1 1 d G U . . .
H14 H 0.243070 0.439872 -0.082536 0.108 Uiso 1 1 calc R U . . .
C15 C 0.0809(2) 0.5751(2) 0.5809(6) 0.069(2) Uani 1 1 d . U . . .
O2 O 0.07708(16) 0.54774(14) 0.6132(4) 0.0829(17) Uani 1 1 d . U . . .
N3 N 0.0660(2) 0.59948(19) 0.6219(6) 0.085(2) Uani 1 1 d . U . . .
H3 H 0.069328 0.618684 0.596109 0.102 Uiso 1 1 calc R U . . .
C16 C 0.0446(2) 0.5962(2) 0.7068(7) 0.080(2) Uani 1 1 d . U . . .
H16A H 0.035123 0.574730 0.702757 0.095 Uiso 1 1 calc R U . . .
H16B H 0.027984 0.612196 0.695999 0.095 Uiso 1 1 calc R U . . .
C17 C 0.0606(2) 0.6009(2) 0.8186(7) 0.080(2) Uani 1 1 d . U . . .
H17A H 0.069375 0.622673 0.823561 0.095 Uiso 1 1 calc R U . . .
H17B H 0.077778 0.585472 0.828107 0.095 Uiso 1 1 calc R U . . .
N4 N -0.00489(12) 0.58739(12) 1.0649(4) 0.0772(19) Uani 1 1 d G U . . .
C18 C 0.00763(13) 0.56111(10) 1.0147(4) 0.078(2) Uani 1 1 d G U . . .
H18 H 0.001457 0.540169 1.033430 0.094 Uiso 1 1 calc R U . . .
C19 C 0.02918(13) 0.56546(10) 0.9369(4) 0.073(2) Uani 1 1 d G U . . .
H19 H 0.037733 0.547494 0.902557 0.087 Uiso 1 1 calc R U . . .
C20 C 0.03821(13) 0.59609(12) 0.9094(4) 0.072(2) Uani 1 1 d G U . . .
C21 C 0.02569(16) 0.62237(10) 0.9597(5) 0.093(3) Uani 1 1 d G U . . .
H21 H 0.031858 0.643311 0.940933 0.112 Uiso 1 1 calc R U . . .
C22 C 0.00414(16) 0.61802(10) 1.0374(5) 0.107(3) Uani 1 1 d G U . . .
H22 H -0.004418 0.635987 1.071805 0.128 Uiso 1 1 calc R U . . .
C23 C 0.1456(8) 0.6496(8) 0.362(3) 0.063(7) Uani 0.493(14) 1 d . U P A 1
O3 O 0.1513(4) 0.6546(3) 0.2610(12) 0.074(4) Uani 0.493(14) 1 d . U P A 1
N5 N 0.1457(5) 0.6722(3) 0.4319(12) 0.087(5) Uani 0.493(14) 1 d D U P A 1
H5 H 0.143333 0.666642 0.499667 0.105 Uiso 0.493(14) 1 calc R U P A 1
C24 C 0.1496(8) 0.7070(4) 0.410(2) 0.115(8) Uani 0.493(14) 1 d D U P A 1
H24A H 0.170002 0.714097 0.439469 0.139 Uiso 0.493(14) 1 calc R U P A 1
H24B H 0.148797 0.710593 0.330376 0.139 Uiso 0.493(14) 1 calc R U P A 1
C25 C 0.1253(10) 0.7261(10) 0.459(2) 0.100(9) Uani 0.493(14) 1 d D U P A 1
H25A H 0.127799 0.726293 0.538574 0.120 Uiso 0.493(14) 1 calc R U P A 1
H25B H 0.104532 0.718260 0.436079 0.120 Uiso 0.493(14) 1 calc R U P A 1
N6 N 0.1407(6) 0.8209(4) 0.3352(19) 0.118(9) Uani 0.493(14) 1 d G U P A 1
C26 C 0.1484(6) 0.8132(5) 0.4425(18) 0.095(8) Uani 0.493(14) 1 d G U P A 1
H26 H 0.156724 0.829109 0.490469 0.114 Uiso 0.493(14) 1 calc R U P A 1
C27 C 0.1440(7) 0.7824(6) 0.4797(14) 0.097(9) Uani 0.493(14) 1 d G U P A 1
H27 H 0.149324 0.777112 0.553001 0.117 Uiso 0.493(14) 1 calc R U P A 1
C28 C 0.1319(7) 0.7591(4) 0.4095(17) 0.113(9) Uani 0.493(14) 1 d G U P A 1
C29 C 0.1241(6) 0.7668(4) 0.3022(17) 0.129(9) Uani 0.493(14) 1 d G U P A 1
H29 H 0.115807 0.750957 0.254202 0.155 Uiso 0.493(14) 1 calc R U P A 1
C30 C 0.1285(6) 0.7977(4) 0.2650(15) 0.141(9) Uani 0.493(14) 1 d G U P A 1
H30 H 0.123207 0.802953 0.191669 0.169 Uiso 0.493(14) 1 calc R U P A 1
C23B C 0.1342(9) 0.6515(8) 0.346(3) 0.081(8) Uani 0.507(14) 1 d . U P A 2
O3B O 0.1631(6) 0.6540(5) 0.331(3) 0.122(7) Uani 0.507(14) 1 d . U P A 2
N5B N 0.1148(6) 0.6718(4) 0.3583(16) 0.115(7) Uani 0.507(14) 1 d D U P A 2
H5B H 0.096485 0.666510 0.379443 0.138 Uiso 0.507(14) 1 calc R U P A 2
C24B C 0.1222(8) 0.7039(6) 0.338(2) 0.124(8) Uani 0.507(14) 1 d D U P A 2
H24C H 0.110496 0.711026 0.271731 0.149 Uiso 0.507(14) 1 calc R U P A 2
H24D H 0.144353 0.705236 0.323767 0.149 Uiso 0.507(14) 1 calc R U P A 2
C25B C 0.1161(11) 0.7255(9) 0.424(3) 0.115(10) Uani 0.507(14) 1 d D U P A 2
H25C H 0.128579 0.718027 0.488654 0.138 Uiso 0.507(14) 1 calc R U P A 2
H25D H 0.094337 0.722178 0.440856 0.138 Uiso 0.507(14) 1 calc R U P A 2
N6B N 0.1328(5) 0.8239(4) 0.362(2) 0.114(8) Uani 0.507(14) 1 d G U P A 2
C26B C 0.1536(5) 0.8073(6) 0.430(2) 0.107(10) Uani 0.507(14) 1 d G U P A 2
H26B H 0.171913 0.817403 0.457163 0.128 Uiso 0.507(14) 1 calc R U P A 2
C27B C 0.1476(5) 0.7759(6) 0.4581(18) 0.090(8) Uani 0.507(14) 1 d G U P A 2
H27B H 0.161814 0.764509 0.504447 0.108 Uiso 0.507(14) 1 calc R U P A 2
C28B C 0.1208(6) 0.7611(4) 0.4185(18) 0.103(8) Uani 0.507(14) 1 d G U P A 2
C29B C 0.0999(5) 0.7777(4) 0.3507(18) 0.135(9) Uani 0.507(14) 1 d G U P A 2
H29B H 0.081614 0.767582 0.323585 0.161 Uiso 0.507(14) 1 calc R U P A 2
C30B C 0.1059(5) 0.8091(3) 0.3226(18) 0.120(8) Uani 0.507(14) 1 d G U P A 2
H30B H 0.091713 0.820476 0.276299 0.144 Uiso 0.507(14) 1 calc R U P A 2
Ag3 Ag 0.14272(4) -0.12987(2) 0.29077(15) 0.1686(7) Uani 1 1 d . U . . .
C31 C 0.26142(14) 0.07899(10) -0.3367(4) 0.074(2) Uani 1 1 d G U . . .
C32 C 0.25341(14) 0.10999(9) -0.3097(4) 0.078(2) Uani 1 1 d G U . . .
H32 H 0.262256 0.127556 -0.345387 0.094 Uiso 1 1 calc R U . . .
C33 C 0.23245(14) 0.11528(8) -0.2306(5) 0.076(2) Uani 1 1 d G U . . .
C34 C 0.21951(14) 0.08957(11) -0.1785(5) 0.080(2) Uani 1 1 d G U . . .
H34 H 0.205182 0.093190 -0.124403 0.096 Uiso 1 1 calc R U . . .
C35 C 0.22752(15) 0.05858(9) -0.2054(5) 0.088(3) Uani 1 1 d G U . . .
C36 C 0.24848(15) 0.05329(8) -0.2845(4) 0.077(2) Uani 1 1 d G U . . .
H36 H 0.253952 0.032104 -0.302932 0.093 Uiso 1 1 calc R U . . .
C37 C 0.2852(2) 0.0716(2) -0.4139(6) 0.076(2) Uani 1 1 d . U . . .
O4 O 0.28579(16) 0.04646(15) -0.4622(5) 0.0854(17) Uani 1 1 d . U . . .
N7 N 0.30702(18) 0.09421(18) -0.4276(5) 0.0794(19) Uani 1 1 d . U . . .
H7 H 0.306462 0.111600 -0.387867 0.095 Uiso 1 1 calc R U . . .
C38 C 0.3311(2) 0.0915(2) -0.5032(6) 0.077(2) Uani 1 1 d . U . . .
H38A H 0.335746 0.112999 -0.531098 0.092 Uiso 1 1 calc R U . . .
H38B H 0.323488 0.078312 -0.565451 0.092 Uiso 1 1 calc R U . . .
C39 C 0.3603(2) 0.07690(19) -0.4551(6) 0.073(2) Uani 1 1 d . U . . .
H39A H 0.356265 0.054693 -0.432452 0.087 Uiso 1 1 calc R U . . .
H39B H 0.367434 0.089133 -0.390057 0.087 Uiso 1 1 calc R U . . .
N8 N 0.42879(12) 0.07821(11) -0.6927(4) 0.0750(19) Uani 1 1 d G U . . .
C40 C 0.41731(15) 0.10662(9) -0.6532(4) 0.093(3) Uani 1 1 d G U . . .
H40 H 0.424401 0.126457 -0.679563 0.112 Uiso 1 1 calc R U . . .
C41 C 0.39547(15) 0.10602(9) -0.5752(4) 0.079(2) Uani 1 1 d G U . . .
H41 H 0.387631 0.125447 -0.548206 0.095 Uiso 1 1 calc R U . . .
C42 C 0.38510(13) 0.07701(11) -0.5367(4) 0.070(2) Uani 1 1 d G U . . .
C43 C 0.39658(13) 0.04859(9) -0.5762(4) 0.071(2) Uani 1 1 d G U . . .
H43 H 0.389491 0.028755 -0.549854 0.085 Uiso 1 1 calc R U . . .
C44 C 0.41842(12) 0.04919(9) -0.6542(4) 0.072(2) Uani 1 1 d G U . . .
H44 H 0.426260 0.029764 -0.681210 0.087 Uiso 1 1 calc R U . . .
C45 C 0.2211(6) 0.1478(7) -0.2012(19) 0.060(5) Uani 0.682(13) 1 d . U P B 1
O5 O 0.2195(4) 0.1540(4) -0.1057(13) 0.076(4) Uani 0.682(13) 1 d . U P B 1
N9 N 0.2214(3) 0.1706(2) -0.2784(8) 0.071(3) Uani 0.682(13) 1 d D U P B 1
H9 H 0.224107 0.165075 -0.345851 0.086 Uiso 0.682(13) 1 calc R U P B 1
C46 C 0.2173(3) 0.2040(2) -0.2528(10) 0.071(3) Uani 0.682(13) 1 d D U P B 1
H46A H 0.202383 0.206227 -0.195384 0.085 Uiso 0.682(13) 1 calc R U P B 1
H46B H 0.209091 0.215616 -0.317807 0.085 Uiso 0.682(13) 1 calc R U P B 1
C47 C 0.2474(7) 0.2175(6) -0.215(3) 0.107(9) Uani 0.682(13) 1 d D U P B 1
H47A H 0.261862 0.214730 -0.273668 0.128 Uiso 0.682(13) 1 calc R U P B 1
H47B H 0.255408 0.204942 -0.152214 0.128 Uiso 0.682(13) 1 calc R U P B 1
N10 N 0.2477(3) 0.31688(19) -0.1134(9) 0.106(6) Uani 0.682(13) 1 d G U P B 1
C48 C 0.2719(3) 0.2967(3) -0.0814(11) 0.118(6) Uani 0.682(13) 1 d G U P B 1
H48 H 0.288446 0.304518 -0.036011 0.142 Uiso 0.682(13) 1 calc R U P B 1
C49 C 0.2717(3) 0.2651(3) -0.1157(11) 0.113(6) Uani 0.682(13) 1 d G U P B 1
H49 H 0.288166 0.251344 -0.093812 0.136 Uiso 0.682(13) 1 calc R U P B 1
C50 C 0.2474(3) 0.25371(18) -0.1821(10) 0.083(5) Uani 0.682(13) 1 d G U P B 1
C51 C 0.2233(3) 0.2739(2) -0.2141(12) 0.121(6) Uani 0.682(13) 1 d G U P B 1
H51 H 0.206710 0.266067 -0.259460 0.145 Uiso 0.682(13) 1 calc R U P B 1
C52 C 0.2235(3) 0.3055(2) -0.1798(11) 0.107(6) Uani 0.682(13) 1 d G U P B 1
H52 H 0.206990 0.319241 -0.201660 0.129 Uiso 0.682(13) 1 calc R U P B 1
C45B C 0.2307(16) 0.1503(17) -0.182(7) 0.084(13) Uani 0.318(13) 1 d . U P B 2
O5B O 0.2062(7) 0.1528(7) -0.128(3) 0.069(8) Uani 0.318(13) 1 d . U P B 2
N9B N 0.2475(8) 0.1689(7) -0.184(2) 0.106(9) Uani 0.318(13) 1 d D U P B 2
H9B1 H 0.266020 0.164312 -0.204601 0.127 Uiso 0.318(13) 1 calc R U P B 2
C46B C 0.2404(11) 0.2016(9) -0.154(4) 0.115(11) Uani 0.318(13) 1 d D U P B 2
H46C H 0.217752 0.204171 -0.157174 0.139 Uiso 0.318(13) 1 calc R U P B 2
H46D H 0.247832 0.204998 -0.077828 0.139 Uiso 0.318(13) 1 calc R U P B 2
C47B C 0.2534(15) 0.2261(11) -0.220(6) 0.083(12) Uani 0.318(13) 1 d D U P B 2
H47C H 0.243113 0.225749 -0.293628 0.099 Uiso 0.318(13) 1 calc R U P B 2
H47D H 0.275528 0.221939 -0.227387 0.099 Uiso 0.318(13) 1 calc R U P B 2
N10B N 0.2424(6) 0.3213(4) -0.1068(19) 0.099(10) Uani 0.318(13) 1 d G U P B 2
C48B C 0.2704(5) 0.3107(4) -0.1422(17) 0.089(9) Uani 0.318(13) 1 d G U P B 2
H48B H 0.287177 0.325009 -0.144869 0.106 Uiso 0.318(13) 1 calc R U P B 2
C49B C 0.2737(5) 0.2791(4) -0.1735(16) 0.069(7) Uani 0.318(13) 1 d G U P B 2
H49B H 0.292860 0.271805 -0.197680 0.083 Uiso 0.318(13) 1 calc R U P B 2
C50B C 0.2491(6) 0.2581(3) -0.170(2) 0.101(11) Uani 0.318(13) 1 d DG U P B 2
C51B C 0.2211(5) 0.2687(5) -0.134(2) 0.101(9) Uani 0.318(13) 1 d G U P B 2
H51B H 0.204292 0.254357 -0.131551 0.121 Uiso 0.318(13) 1 calc R U P B 2
C52B C 0.2177(5) 0.3003(6) -0.103(2) 0.110(10) Uani 0.318(13) 1 d G U P B 2
H52B H 0.198608 0.307561 -0.078738 0.132 Uiso 0.318(13) 1 calc R U P B 2
C53 C 0.2164(3) 0.0295(2) -0.1513(9) 0.107(4) Uani 1 1 d . U . . .
O6 O 0.2159(5) 0.0033(5) -0.1898(17) 0.058(4) Uani 0.51(2) 1 d . U P C 1
N11 N 0.2092(5) 0.0332(3) -0.0399(12) 0.076(5) Uani 0.51(2) 1 d D U P C 1
H11A H 0.208986 0.052425 -0.011048 0.092 Uiso 0.51(2) 1 calc R U P C 1
C54 C 0.2021(6) 0.0050(5) 0.0268(17) 0.083(6) Uani 0.51(2) 1 d D U P C 1
H54A H 0.204246 0.010468 0.104695 0.100 Uiso 0.51(2) 1 calc R U P C 1
H54B H 0.216485 -0.012622 0.012533 0.100 Uiso 0.51(2) 1 calc R U P C 1
C55 C 0.1688(6) -0.0051(6) -0.004(2) 0.102(7) Uani 0.51(2) 1 d D U P C 1
H55A H 0.166302 -0.010312 -0.082314 0.123 Uiso 0.51(2) 1 calc R U P C 1
H55B H 0.154125 0.011897 0.012950 0.123 Uiso 0.51(2) 1 calc R U P C 1
N12 N 0.1517(7) -0.0898(4) 0.189(2) 0.102(8) Uani 0.51(2) 1 d G U P C 1
C56 C 0.1684(6) -0.0926(3) 0.097(2) 0.115(11) Uani 0.51(2) 1 d G U P C 1
H56 H 0.175635 -0.112879 0.075456 0.138 Uiso 0.51(2) 1 calc R U P C 1
C57 C 0.1746(5) -0.0656(5) 0.0364(16) 0.086(7) Uani 0.51(2) 1 d G U P C 1
H57 H 0.186066 -0.067489 -0.026579 0.103 Uiso 0.51(2) 1 calc R U P C 1
C58 C 0.1641(5) -0.0359(3) 0.0681(15) 0.096(7) Uani 0.51(2) 1 d DG U P C 1
C59 C 0.1473(5) -0.0332(3) 0.1603(16) 0.100(7) Uani 0.51(2) 1 d G U P C 1
H59 H 0.140089 -0.012881 0.181870 0.120 Uiso 0.51(2) 1 calc R U P C 1
C60 C 0.1411(5) -0.0601(5) 0.2209(15) 0.093(8) Uani 0.51(2) 1 d G U P C 1
H60 H 0.129658 -0.058270 0.283907 0.111 Uiso 0.51(2) 1 calc R U P C 1
O6B O 0.2282(5) 0.0022(7) -0.178(2) 0.074(6) Uani 0.49(2) 1 d . U P C 2
N11B N 0.1881(5) 0.0359(4) -0.0884(16) 0.085(5) Uani 0.49(2) 1 d D U P C 2
H11B H 0.180270 0.055186 -0.082447 0.102 Uiso 0.49(2) 1 calc R U P C 2
C54B C 0.1745(7) 0.0078(6) -0.0379(18) 0.091(7) Uani 0.49(2) 1 d D U P C 2
H54C H 0.173933 -0.009920 -0.090761 0.109 Uiso 0.49(2) 1 calc R U P C 2
H54D H 0.153081 0.012887 -0.021518 0.109 Uiso 0.49(2) 1 calc R U P C 2
C55B C 0.1920(8) -0.0036(7) 0.068(3) 0.113(9) Uani 0.49(2) 1 d D U P C 2
H55C H 0.213524 -0.008384 0.052004 0.136 Uiso 0.49(2) 1 calc R U P C 2
H55D H 0.192268 0.013993 0.121474 0.136 Uiso 0.49(2) 1 calc R U P C 2
N12B N 0.1535(9) -0.0856(5) 0.211(2) 0.132(11) Uani 0.49(2) 1 d G U P C 2
C56B C 0.1703(8) -0.0888(3) 0.119(2) 0.084(7) Uani 0.49(2) 1 d G U P C 2
H56B H 0.173308 -0.109320 0.088642 0.100 Uiso 0.49(2) 1 calc R U P C 2
C57B C 0.1827(5) -0.0620(4) 0.0713(17) 0.087(8) Uani 0.49(2) 1 d G U P C 2
H57B H 0.194118 -0.064196 0.008397 0.105 Uiso 0.49(2) 1 calc R U P C 2
C58B C 0.1783(5) -0.0320(4) 0.1156(18) 0.095(7) Uani 0.49(2) 1 d DG U P C 2
C59B C 0.1615(5) -0.0287(4) 0.2076(19) 0.106(8) Uani 0.49(2) 1 d G U P C 2
H59B H 0.158473 -0.008210 0.237936 0.127 Uiso 0.49(2) 1 calc R U P C 2
C60B C 0.1491(7) -0.0555(6) 0.255(2) 0.117(10) Uani 0.49(2) 1 d G U P C 2
H60B H 0.137663 -0.053333 0.318183 0.140 Uiso 0.49(2) 1 calc R U P C 2
S1T S 0.32234(8) 0.39298(7) 0.8975(2) 0.1011(8) Uani 1 1 d D U . . .
O1T O 0.33872(19) 0.4030(2) 0.9966(7) 0.119(2) Uani 1 1 d D U . . .
O2T O 0.2927(2) 0.4050(3) 0.8886(8) 0.134(3) Uani 1 1 d D U . . .
O3T O 0.3253(3) 0.36052(19) 0.8714(7) 0.129(3) Uani 1 1 d D U . . .
C1T C 0.3423(4) 0.4128(4) 0.8020(13) 0.141(3) Uani 1 1 d D U . . .
F1T F 0.3713(3) 0.4051(3) 0.7950(9) 0.185(3) Uani 1 1 d D U . . .
F2T F 0.3432(3) 0.4445(2) 0.8120(10) 0.186(4) Uani 1 1 d D U . . .
F3T F 0.3303(4) 0.4075(3) 0.7036(9) 0.207(4) Uani 1 1 d D U . . .
S2T S 0.1738(2) 0.6743(2) 0.7376(8) 0.148(2) Uani 0.647(9) 1 d D U P D 1
O4T O 0.1874(3) 0.6527(3) 0.7898(9) 0.111(3) Uani 0.647(9) 1 d D U P D 1
O5T O 0.1680(6) 0.7086(5) 0.748(2) 0.162(5) Uani 0.647(9) 1 d D U P D 1
O6T O 0.1698(5) 0.6702(4) 0.5964(14) 0.145(4) Uani 0.647(9) 1 d D U P D 1
C2T C 0.1419(7) 0.6585(6) 0.753(2) 0.138(3) Uani 0.647(9) 1 d D U P D 1
F4T F 0.1304(3) 0.6577(3) 0.8554(9) 0.129(3) Uani 0.647(9) 1 d D U P D 1
F5T F 0.1346(4) 0.6284(3) 0.7207(11) 0.142(4) Uani 0.647(9) 1 d D U P D 1
F6T F 0.1132(4) 0.6692(4) 0.6634(12) 0.170(4) Uani 0.647(9) 1 d D U P D 1
S2U S 0.1667(2) 0.6762(3) 0.6875(10) 0.101(3) Uani 0.353(9) 1 d D U P D 2
O4U O 0.1909(6) 0.6697(6) 0.650(2) 0.113(6) Uani 0.353(9) 1 d D U P D 2
O5U O 0.1524(2) 0.6593(3) 0.7691(9) 0.031(3) Uani 0.353(9) 1 d D U P D 2
O6U O 0.1370(4) 0.6534(5) 0.6587(16) 0.088(4) Uani 0.353(9) 1 d D U P D 2
C2U C 0.1551(7) 0.7025(7) 0.770(2) 0.087(4) Uani 0.353(9) 1 d D U P D 2
F4U F 0.1741(5) 0.7120(5) 0.8530(17) 0.120(6) Uani 0.353(9) 1 d D U P D 2
F5U F 0.1331(4) 0.7187(4) 0.7593(15) 0.105(5) Uani 0.353(9) 1 d D U P D 2
F6U F 0.1730(4) 0.7119(4) 0.6741(15) 0.096(4) Uani 0.353(9) 1 d D U P D 2

loop_
_atom_site_aniso_label
_atom_site_aniso_U_11
_atom_site_aniso_U_22
_atom_site_aniso_U_33
_atom_site_aniso_U_23
_atom_site_aniso_U_13
_atom_site_aniso_U_12
Ag1 0.2662(16) 0.0637(6) 0.1116(8) -0.0326(5) 0.0449(8) 0.0047(6)
Ag2 0.1141(7) 0.1012(7) 0.0471(5) 0.0015(3) 0.0240(4) 0.0129(4)
C1 0.119(6) 0.047(4) 0.036(3) 0.003(3) 0.011(4) -0.009(4)
C2 0.114(6) 0.046(4) 0.041(4) -0.004(3) 0.010(4) 0.005(4)
C3 0.136(8) 0.077(6) 0.030(4) 0.006(3) 0.019(4) -0.011(5)
C4 0.178(9) 0.037(4) 0.049(4) 0.004(3) 0.034(5) 0.019(5)
C5 0.126(7) 0.064(5) 0.047(4) -0.004(4) 0.022(4) -0.007(4)
C6 0.140(7) 0.043(4) 0.039(4) -0.008(3) 0.020(4) -0.006(4)
C7 0.126(7) 0.049(4) 0.034(3) -0.002(3) 0.018(4) -0.017(4)
O1 0.123(4) 0.049(3) 0.051(3) 0.008(2) 0.020(3) -0.003(3)
N1 0.116(5) 0.056(4) 0.039(3) -0.002(3) 0.011(3) -0.010(3)
C8 0.111(6) 0.055(4) 0.041(4) -0.003(3) 0.021(4) -0.002(4)
C9 0.122(7) 0.061(5) 0.043(4) -0.005(3) 0.001(4) -0.005(4)
N2 0.187(9) 0.044(4) 0.072(5) -0.011(4) 0.008(5) 0.006(5)
C10 0.167(9) 0.045(5) 0.057(5) -0.004(4) 0.006(5) -0.013(5)
C11 0.159(9) 0.057(5) 0.053(5) 0.005(4) 0.003(5) -0.022(5)
C12 0.136(7) 0.046(4) 0.042(4) 0.001(3) -0.002(4) -0.012(4)
C13 0.156(9) 0.060(5) 0.046(4) -0.005(4) 0.012(5) 0.001(5)
C14 0.153(9) 0.064(6) 0.053(4) -0.005(4) 0.011(5) 0.009(5)
C15 0.105(6) 0.070(5) 0.033(4) 0.008(4) 0.011(4) 0.004(4)
O2 0.137(5) 0.066(4) 0.049(3) 0.005(3) 0.032(3) -0.003(3)
N3 0.128(6) 0.070(5) 0.058(4) 0.010(4) 0.019(4) 0.007(4)
C16 0.100(6) 0.079(6) 0.061(5) 0.005(4) 0.025(4) 0.007(5)
C17 0.112(6) 0.059(5) 0.070(5) -0.009(4) 0.027(5) 0.004(4)
N4 0.119(6) 0.067(4) 0.047(4) -0.003(3) 0.026(3) 0.013(4)
C18 0.105(6) 0.080(6) 0.050(4) 0.002(4) 0.017(4) 0.018(5)
C19 0.104(6) 0.077(6) 0.038(4) -0.005(4) 0.011(4) 0.013(4)
C20 0.112(6) 0.060(5) 0.047(4) -0.011(4) 0.021(4) -0.003(4)
C21 0.133(8) 0.076(6) 0.074(6) -0.013(5) 0.046(5) -0.006(5)
C22 0.160(10) 0.088(7) 0.075(6) -0.008(5) 0.037(6) 0.014(7)
C23 0.072(11) 0.059(10) 0.058(10) -0.013(7) 0.015(8) -0.001(9)
O3 0.129(11) 0.044(6) 0.054(7) 0.009(6) 0.042(7) -0.023(6)
N5 0.165(15) 0.043(8) 0.056(8) 0.010(6) 0.033(9) -0.017(8)
C24 0.23(2) 0.033(9) 0.086(13) -0.006(9) 0.041(15) -0.041(12)
C25 0.19(2) 0.072(14) 0.041(12) 0.000(11) -0.004(13) 0.019(15)
N6 0.158(18) 0.043(10) 0.155(19) 0.009(12) 0.027(16) -0.033(11)
C26 0.136(16) 0.026(9) 0.130(19) 0.005(11) 0.082(14) 0.005(10)
C27 0.157(18) 0.047(13) 0.094(17) -0.013(12) 0.062(14) 0.019(12)
C28 0.17(2) 0.056(14) 0.118(18) 0.022(13) 0.016(17) 0.001(14)
C29 0.19(2) 0.082(14) 0.113(17) 0.005(13) 0.010(16) -0.040(15)
C30 0.19(2) 0.101(18) 0.13(2) 0.012(16) 0.006(18) -0.023(17)
C23B 0.12(2) 0.052(12) 0.069(13) -0.016(9) -0.005(15) 0.007(15)
O3B 0.120(15) 0.092(12) 0.16(2) -0.051(13) 0.047(15) -0.012(10)
N5B 0.188(18) 0.065(10) 0.099(12) 0.018(9) 0.074(13) -0.008(11)
C24B 0.20(2) 0.075(13) 0.103(16) 0.009(13) 0.037(16) -0.010(14)
C25B 0.19(2) 0.067(14) 0.09(2) 0.034(16) 0.010(18) -0.007(16)
N6B 0.128(16) 0.083(15) 0.132(17) 0.006(13) 0.027(14) -0.016(12)
C26B 0.16(2) 0.068(17) 0.094(15) -0.021(13) 0.037(16) -0.016(15)
C27B 0.153(19) 0.058(15) 0.063(11) -0.015(11) 0.035(12) -0.008(14)
C28B 0.163(19) 0.047(12) 0.101(14) -0.004(11) 0.044(13) -0.022(11)
C29B 0.19(2) 0.039(10) 0.18(2) 0.008(12) 0.034(18) -0.055(12)
C30B 0.149(18) 0.066(12) 0.147(19) -0.007(13) 0.018(15) -0.020(12)
Ag3 0.1973(13) 0.0675(7) 0.2480(17) 0.0472(8) 0.0785(11) -0.0225(6)
C31 0.108(6) 0.053(5) 0.062(5) 0.011(4) 0.022(4) 0.011(4)
C32 0.137(7) 0.035(4) 0.064(5) 0.010(3) 0.023(5) 0.005(4)
C33 0.114(6) 0.050(4) 0.068(5) -0.005(4) 0.031(4) 0.002(4)
C34 0.135(7) 0.040(4) 0.069(5) 0.002(4) 0.040(5) -0.005(4)
C35 0.141(8) 0.053(5) 0.075(5) -0.011(4) 0.039(5) -0.015(5)
C36 0.140(7) 0.034(4) 0.059(4) 0.001(3) 0.024(5) 0.009(4)
C37 0.129(7) 0.053(5) 0.048(4) 0.015(4) 0.014(4) 0.015(4)
O4 0.135(5) 0.059(4) 0.063(3) -0.005(3) 0.018(3) 0.014(3)
N7 0.120(6) 0.060(4) 0.060(4) 0.001(3) 0.028(4) 0.009(4)
C38 0.128(7) 0.060(5) 0.045(4) 0.003(4) 0.021(4) 0.019(4)
C39 0.129(7) 0.052(4) 0.038(4) 0.000(3) 0.014(4) -0.005(4)
N8 0.115(5) 0.066(4) 0.045(3) -0.002(3) 0.018(3) 0.003(3)
C40 0.144(8) 0.069(6) 0.070(5) 0.005(5) 0.035(5) 0.010(5)
C41 0.130(7) 0.055(5) 0.057(4) 0.004(4) 0.034(4) 0.013(4)
C42 0.114(6) 0.059(5) 0.037(4) -0.005(3) 0.009(4) 0.010(4)
C43 0.111(6) 0.059(5) 0.043(4) 0.001(3) 0.013(4) 0.015(4)
C44 0.100(6) 0.070(5) 0.048(4) -0.010(4) 0.011(4) 0.012(4)
C45 0.089(12) 0.037(9) 0.052(8) -0.012(6) 0.007(8) -0.006(9)
O5 0.099(10) 0.061(6) 0.069(7) -0.001(5) 0.003(7) 0.010(7)
N9 0.112(7) 0.039(5) 0.063(6) -0.002(4) 0.008(5) 0.011(4)
C46 0.110(9) 0.034(5) 0.069(7) 0.000(5) 0.020(6) 0.009(5)
C47 0.15(2) 0.025(13) 0.151(16) -0.003(13) 0.042(15) 0.011(13)
N10 0.202(16) 0.061(9) 0.053(8) -0.012(8) 0.007(10) -0.019(11)
C48 0.153(14) 0.068(10) 0.133(15) -0.033(10) 0.003(12) 0.027(10)
C49 0.144(14) 0.088(12) 0.107(13) -0.031(10) -0.002(11) 0.052(10)
C50 0.113(11) 0.031(7) 0.107(12) -0.001(7) 0.033(9) 0.000(7)
C51 0.164(15) 0.059(9) 0.136(15) -0.026(10) -0.032(13) 0.010(9)
C52 0.182(15) 0.032(7) 0.106(12) -0.008(7) -0.016(11) 0.020(8)
C45B 0.13(3) 0.032(17) 0.10(3) 0.00(2) 0.04(2) -0.02(2)
O5B 0.085(15) 0.042(10) 0.085(16) 0.017(10) 0.035(13) 0.027(11)
N9B 0.15(2) 0.079(17) 0.095(17) -0.026(14) 0.038(15) 0.009(16)
C46B 0.17(3) 0.059(19) 0.13(2) -0.017(19) 0.07(2) -0.010(18)
C47B 0.103(19) 0.03(2) 0.12(2) 0.018(18) 0.025(17) -0.010(17)
N10B 0.17(2) 0.038(14) 0.08(2) -0.006(14) 0.004(19) 0.035(16)
C48B 0.17(2) 0.036(14) 0.056(15) -0.016(11) 0.014(16) 0.023(16)
C49B 0.107(16) 0.054(14) 0.049(13) 0.021(11) 0.027(12) 0.029(12)
C50B 0.15(2) 0.066(19) 0.09(2) -0.022(18) 0.02(2) 0.04(2)
C51B 0.12(2) 0.061(16) 0.12(2) -0.005(18) -0.024(19) 0.004(15)
C52B 0.15(2) 0.09(2) 0.09(2) -0.017(18) -0.020(19) 0.026(18)
C53 0.199(11) 0.044(5) 0.081(6) 0.001(5) 0.048(7) -0.012(6)
O6 0.080(12) 0.043(7) 0.051(7) -0.006(5) 0.011(8) -0.005(8)
N11 0.141(15) 0.033(6) 0.058(8) 0.006(6) 0.026(9) -0.018(7)
C54 0.127(16) 0.061(12) 0.060(11) -0.005(9) -0.001(10) -0.012(10)
C55 0.106(15) 0.079(15) 0.120(18) 0.029(13) -0.010(13) -0.033(11)
N12 0.122(14) 0.022(8) 0.17(2) 0.026(10) 0.032(15) -0.018(8)
C56 0.118(18) 0.077(17) 0.15(2) -0.015(17) 0.014(17) -0.014(15)
C57 0.093(14) 0.067(12) 0.096(15) -0.019(11) -0.011(12) -0.014(10)
C58 0.138(17) 0.054(10) 0.099(15) 0.003(10) 0.046(13) -0.033(11)
C59 0.148(19) 0.067(12) 0.091(14) -0.008(11) 0.054(13) -0.028(12)
C60 0.135(17) 0.038(10) 0.109(16) -0.012(11) 0.045(15) -0.032(10)
O6B 0.082(13) 0.062(8) 0.079(10) 0.001(7) 0.009(10) -0.001(10)
N11B 0.112(14) 0.068(10) 0.077(11) 0.011(8) 0.021(10) -0.003(9)
C54B 0.142(17) 0.065(14) 0.069(12) 0.010(10) 0.022(12) -0.025(12)
C55B 0.131(19) 0.086(16) 0.12(2) 0.028(14) 0.026(16) -0.022(13)
N12B 0.17(2) 0.09(2) 0.15(2) -0.012(16) 0.055(19) -0.012(18)
C56B 0.144(19) 0.032(10) 0.078(12) -0.008(9) 0.032(13) -0.024(11)
C57B 0.115(17) 0.046(11) 0.099(16) 0.007(11) -0.014(14) -0.016(10)
C58B 0.124(16) 0.059(11) 0.100(15) 0.008(11) -0.004(13) -0.023(11)
C59B 0.122(18) 0.077(14) 0.12(2) -0.006(14) 0.049(15) -0.035(13)
C60B 0.17(2) 0.061(16) 0.12(2) 0.013(15) 0.011(18) -0.010(15)
S1T 0.145(2) 0.0782(15) 0.0826(15) 0.0130(12) 0.0349(14) 0.0226(14)
O1T 0.121(5) 0.143(6) 0.094(5) 0.011(5) 0.025(4) -0.007(5)
O2T 0.155(6) 0.125(6) 0.123(6) 0.009(5) 0.008(5) 0.032(5)
O3T 0.210(8) 0.075(4) 0.107(5) -0.002(4) 0.062(5) 0.019(5)
C1T 0.200(5) 0.108(5) 0.119(5) 0.025(5) 0.063(5) 0.026(5)
F1T 0.225(7) 0.158(7) 0.183(7) 0.041(6) 0.126(6) 0.024(6)
F2T 0.263(9) 0.109(5) 0.195(8) 0.040(5) 0.106(7) 0.023(6)
F3T 0.305(10) 0.198(8) 0.123(6) 0.055(6) 0.056(6) -0.001(8)
S2T 0.200(6) 0.119(4) 0.125(4) -0.007(4) 0.006(4) 0.009(4)
O4T 0.141(7) 0.099(7) 0.094(6) 0.032(5) 0.019(6) 0.048(6)
O5T 0.209(10) 0.118(8) 0.159(10) -0.011(8) 0.017(9) 0.001(8)
O6T 0.202(10) 0.116(8) 0.120(8) 0.011(7) 0.038(8) 0.000(8)
C2T 0.193(6) 0.109(5) 0.113(5) -0.007(5) 0.024(5) -0.003(5)
F4T 0.172(8) 0.124(7) 0.098(6) -0.016(5) 0.060(5) -0.029(6)
F5T 0.198(9) 0.101(7) 0.127(7) -0.004(6) 0.015(7) -0.032(6)
F6T 0.218(10) 0.147(8) 0.144(8) -0.018(7) 0.015(8) -0.004(8)
S2U 0.110(4) 0.092(4) 0.101(4) -0.002(3) 0.006(3) 0.002(3)
O4U 0.116(8) 0.111(9) 0.115(9) -0.001(7) 0.013(7) -0.005(7)
O5U 0.033(3) 0.031(3) 0.031(3) 0.0010(10) 0.0028(10) -0.0003(10)
O6U 0.094(5) 0.083(5) 0.086(5) 0.001(4) 0.005(4) 0.002(4)
C2U 0.090(5) 0.084(5) 0.086(5) 0.001(4) 0.008(4) 0.001(4)
F4U 0.133(9) 0.103(9) 0.122(9) 0.003(7) -0.003(7) -0.006(7)
F5U 0.112(8) 0.097(8) 0.108(8) 0.010(7) 0.024(6) 0.011(7)
F6U 0.101(5) 0.095(5) 0.093(5) 0.000(4) 0.009(4) -0.007(4)

loop_
_atom_type_symbol
_atom_type_description
_atom_type_scat_dispersion_real
_atom_type_scat_dispersion_imag
_atom_type_scat_source
C C 0.0036 0.0018 'International Tables Vol C Tables 4.2.6.8 and 6.1.1.4'
H H 0.0000 0.0000 'International Tables Vol C Tables 4.2.6.8 and 6.1.1.4'
N N 0.0070 0.0037 'International Tables Vol C Tables 4.2.6.8 and 6.1.1.4'
O O 0.0123 0.0069 'International Tables Vol C Tables 4.2.6.8 and 6.1.1.4'
F F 0.0197 0.0116 'International Tables Vol C Tables 4.2.6.8 and 6.1.1.4'
S S 0.1360 0.1387 'International Tables Vol C Tables 4.2.6.8 and 6.1.1.4'
Ag Ag -0.7654 1.2183 'International Tables Vol C Tables 4.2.6.8 and 6.1.1.4'

loop_
_geom_angle_atom_site_label_1
_geom_angle_atom_site_label_2
_geom_angle_atom_site_label_3
_geom_angle
_geom_angle_site_symmetry_1
_geom_angle_site_symmetry_3
N10B Ag1 N2 153.0(8) . .
N2 Ag1 N10 159.0(4) . .
N10B Ag1 O5 87.8(8) . 7
N2 Ag1 O5 109.6(4) . 7
N10 Ag1 O5 84.2(5) . 7
N4 Ag2 N8 174.79(19) . 3_457
C2 C1 C6 120.0 . .
C2 C1 C7 117.2(4) . .
C6 C1 C7 122.8(4) . .
C3 C2 C1 120.0 . .
C3 C2 H2 120.0 . .
C1 C2 H2 120.0 . .
C2 C3 C4 120.0 . .
C2 C3 C15 117.5(4) . .
C4 C3 C15 122.5(4) . .
C5 C4 C3 120.0 . .
C5 C4 H4 120.0 . .
C3 C4 H4 120.0 . .
C6 C5 C4 120.0 . .
C6 C5 C23B 124.0(14) . .
C4 C5 C23B 115.2(14) . .
C6 C5 C23 115.8(14) . .
C4 C5 C23 123.2(13) . .
C5 C6 C1 120.0 . .
C5 C6 H6 120.0 . .
C1 C6 H6 120.0 . .
O1 C7 N1 120.6(8) . .
O1 C7 C1 120.8(7) . .
N1 C7 C1 118.5(6) . .
C7 N1 C8 121.5(7) . .
C7 N1 H1 119.2 . .
C8 N1 H1 119.2 . .
N1 C8 C9 111.1(7) . .
N1 C8 H8A 109.4 . .
C9 C8 H8A 109.4 . .
N1 C8 H8B 109.4 . .
C9 C8 H8B 109.4 . .
H8A C8 H8B 108.0 . .
C8 C9 C12 108.6(7) . .
C8 C9 H9A 110.0 . .
C12 C9 H9A 110.0 . .
C8 C9 H9B 110.0 . .
C12 C9 H9B 110.0 . .
H9A C9 H9B 108.3 . .
C10 N2 C14 120.0 . .
C10 N2 Ag1 120.3(3) . .
C14 N2 Ag1 119.7(3) . .
C11 C10 N2 120.0 . .
C11 C10 H10 120.0 . .
N2 C10 H10 120.0 . .
C10 C11 C12 120.0 . .
C10 C11 H11 120.0 . .
C12 C11 H11 120.0 . .
C13 C12 C11 120.0 . .
C13 C12 C9 120.4(5) . .
C11 C12 C9 119.6(5) . .
C14 C13 C12 120.0 . .
C14 C13 H13 120.0 . .
C12 C13 H13 120.0 . .
C13 C14 N2 120.0 . .
C13 C14 H14 120.0 . .
N2 C14 H14 120.0 . .
O2 C15 N3 121.2(8) . .
O2 C15 C3 120.6(7) . .
N3 C15 C3 118.2(7) . .
C15 N3 C16 123.5(8) . .
C15 N3 H3 118.2 . .
C16 N3 H3 118.2 . .
N3 C16 C17 111.2(8) . .
N3 C16 H16A 109.4 . .
C17 C16 H16A 109.4 . .
N3 C16 H16B 109.4 . .
C17 C16 H16B 109.4 . .
H16A C16 H16B 108.0 . .
C16 C17 C20 111.4(7) . .
C16 C17 H17A 109.4 . .
C20 C17 H17A 109.4 . .
C16 C17 H17B 109.4 . .
C20 C17 H17B 109.4 . .
H17A C17 H17B 108.0 . .
C18 N4 C22 120.0 . .
C18 N4 Ag2 119.8(3) . .
C22 N4 Ag2 120.2(3) . .
C19 C18 N4 120.0 . .
C19 C18 H18 120.0 . .
N4 C18 H18 120.0 . .
C18 C19 C20 120.0 . .
C18 C19 H19 120.0 . .
C20 C19 H19 120.0 . .
C21 C20 C19 120.0 . .
C21 C20 C17 120.1(4) . .
C19 C20 C17 119.8(4) . .
C20 C21 C22 120.0 . .
C20 C21 H21 120.0 . .
C22 C21 H21 120.0 . .
C21 C22 N4 120.0 . .
C21 C22 H22 120.0 . .
N4 C22 H22 120.0 . .
N5 C23 O3 122(3) . .
N5 C23 C5 121(3) . .
O3 C23 C5 115(2) . .
C23 N5 C24 126(2) . .
C23 N5 H5 116.8 . .
C24 N5 H5 116.8 . .
C25 C24 N5 111(2) . .
C25 C24 H24A 109.4 . .
N5 C24 H24A 109.4 . .
C25 C24 H24B 109.4 . .
N5 C24 H24B 109.4 . .
H24A C24 H24B 108.0 . .
C24 C25 C28 100(3) . .
C24 C25 H25A 111.8 . .
C28 C25 H25A 111.8 . .
C24 C25 H25B 111.8 . .
C28 C25 H25B 111.8 . .
H25A C25 H25B 109.5 . .
C26 N6 C30 120.0 . .
C26 N6 Ag3 117.2(12) . 1_565
C30 N6 Ag3 122.3(12) . 1_565
N6 C26 C27 120.0 . .
N6 C26 H26 120.0 . .
C27 C26 H26 120.0 . .
C28 C27 C26 120.0 . .
C28 C27 H27 120.0 . .
C26 C27 H27 120.0 . .
C27 C28 C29 120.0 . .
C27 C28 C25 117.1(17) . .
C29 C28 C25 122.8(18) . .
C30 C29 C28 120.0 . .
C30 C29 H29 120.0 . .
C28 C29 H29 120.0 . .
C29 C30 N6 120.0 . .
C29 C30 H30 120.0 . .
N6 C30 H30 120.0 . .
N5B C23B O3B 131(3) . .
N5B C23B C5 123(3) . .
O3B C23B C5 103(3) . .
C23B N5B C24B 118(3) . .
C23B N5B H5B 120.8 . .
C24B N5B H5B 120.8 . .
N5B C24B C25B 115(2) . .
N5B C24B H24C 108.6 . .
C25B C24B H24C 108.6 . .
N5B C24B H24D 108.6 . .
C25B C24B H24D 108.6 . .
H24C C24B H24D 107.6 . .
C24B C25B C28B 124(3) . .
C24B C25B H25C 106.4 . .
C28B C25B H25C 106.4 . .
C24B C25B H25D 106.4 . .
C28B C25B H25D 106.4 . .
H25C C25B H25D 106.5 . .
C26B N6B C30B 120.0 . .
C27B C26B N6B 120.0 . .
C27B C26B H26B 120.0 . .
N6B C26B H26B 120.0 . .
C26B C27B C28B 120.0 . .
C26B C27B H27B 120.0 . .
C28B C27B H27B 120.0 . .
C27B C28B C29B 120.0 . .
C27B C28B C25B 122(2) . .
C29B C28B C25B 116(2) . .
C30B C29B C28B 120.0 . .
C30B C29B H29B 120.0 . .
C28B C29B H29B 120.0 . .
C29B C30B N6B 120.0 . .
C29B C30B H30B 120.0 . .
N6B C30B H30B 120.0 . .
N6 Ag3 N12 156.5(10) 1_545 .
N6 Ag3 N6B 13.5(10) 1_545 1_545
N12 Ag3 N6B 168.0(9) . 1_545
C32 C31 C36 120.0 . .
C32 C31 C37 123.0(4) . .
C36 C31 C37 116.8(4) . .
C33 C32 C31 120.0 . .
C33 C32 H32 120.0 . .
C31 C32 H32 120.0 . .
C32 C33 C34 120.0 . .
C32 C33 C45 123.5(12) . .
C34 C33 C45 116.4(12) . .
C32 C33 C45B 117(3) . .
C34 C33 C45B 121(3) . .
C35 C34 C33 120.0 . .
C35 C34 H34 120.0 . .
C33 C34 H34 120.0 . .
C34 C35 C36 120.0 . .
C34 C35 C53 124.6(5) . .
C36 C35 C53 115.4(5) . .
C35 C36 C31 120.0 . .
C35 C36 H36 120.0 . .
C31 C36 H36 120.0 . .
O4 C37 N7 120.7(9) . .
O4 C37 C31 122.5(8) . .
N7 C37 C31 116.8(7) . .
C37 N7 C38 124.1(8) . .
C37 N7 H7 117.9 . .
C38 N7 H7 117.9 . .
N7 C38 C39 113.8(7) . .
N7 C38 H38A 108.8 . .
C39 C38 H38A 108.8 . .
N7 C38 H38B 108.8 . .
C39 C38 H38B 108.8 . .
H38A C38 H38B 107.7 . .
C38 C39 C42 110.7(6) . .
C38 C39 H39A 109.5 . .
C42 C39 H39A 109.5 . .
C38 C39 H39B 109.5 . .
C42 C39 H39B 109.5 . .
H39A C39 H39B 108.1 . .
C40 N8 C44 120.0 . .
C40 N8 Ag2 118.5(2) . 3_543
C44 N8 Ag2 121.5(2) . 3_543
C41 C40 N8 120.0 . .
C41 C40 H40 120.0 . .
N8 C40 H40 120.0 . .
C40 C41 C42 120.0 . .
C40 C41 H41 120.0 . .
C42 C41 H41 120.0 . .
C43 C42 C41 120.0 . .
C43 C42 C39 120.9(4) . .
C41 C42 C39 119.1(4) . .
C44 C43 C42 120.0 . .
C44 C43 H43 120.0 . .
C42 C43 H43 120.0 . .
C43 C44 N8 120.0 . .
C43 C44 H44 120.0 . .
N8 C44 H44 120.0 . .
O5 C45 N9 122(2) . .
O5 C45 C33 118(2) . .
N9 C45 C33 117.2(19) . .
C45 O5 Ag1 124.8(18) . 7
C45 N9 C46 121.6(14) . .
C45 N9 H9 119.2 . .
C46 N9 H9 119.2 . .
N9 C46 C47 108.7(14) . .
N9 C46 H46A 110.0 . .
C47 C46 H46A 110.0 . .
N9 C46 H46B 110.0 . .
C47 C46 H46B 110.0 . .
H46A C46 H46B 108.3 . .
C46 C47 C50 116(2) . .
C46 C47 H47A 108.3 . .
C50 C47 H47A 108.3 . .
C46 C47 H47B 108.3 . .
C50 C47 H47B 108.3 . .
H47A C47 H47B 107.4 . .
C48 N10 C52 120.0 . .
C48 N10 Ag1 123.3(5) . .
C52 N10 Ag1 116.1(5) . .
N10 C48 C49 120.0 . .
N10 C48 H48 120.0 . .
C49 C48 H48 120.0 . .
C50 C49 C48 120.0 . .
C50 C49 H49 120.0 . .
C48 C49 H49 120.0 . .
C49 C50 C51 120.0 . .
C49 C50 C47 118.5(15) . .
C51 C50 C47 121.5(15) . .
C50 C51 C52 120.0 . .
C50 C51 H51 120.0 . .
C52 C51 H51 120.0 . .
C51 C52 N10 120.0 . .
C51 C52 H52 120.0 . .
N10 C52 H52 120.0 . .
N9B C45B O5B 122(7) . .
N9B C45B C33 128(7) . .
O5B C45B C33 109(5) . .
C45B N9B C46B 122(5) . .
C45B N9B H9B1 119.2 . .
C46B N9B H9B1 119.2 . .
C47B C46B N9B 115(4) . .
C47B C46B H46C 108.5 . .
N9B C46B H46C 108.5 . .
C47B C46B H46D 108.5 . .
N9B C46B H46D 108.5 . .
H46C C46B H46D 107.5 . .
C46B C47B C50B 110(4) . .
C46B C47B H47C 109.7 . .
C50B C47B H47C 109.7 . .
C46B C47B H47D 109.7 . .
C50B C47B H47D 109.7 . .
H47C C47B H47D 108.2 . .
C48B N10B C52B 120.0 . .
C48B N10B Ag1 116.0(13) . .
C52B N10B Ag1 123.6(13) . .
N10B C48B C49B 120.0 . .
N10B C48B H48B 120.0 . .
C49B C48B H48B 120.0 . .
C50B C49B C48B 120.0 . .
C50B C49B H49B 120.0 . .
C48B C49B H49B 120.0 . .
C49B C50B C51B 120.0 . .
C49B C50B C47B 116(3) . .
C51B C50B C47B 123(3) . .
C52B C51B C50B 120.0 . .
C52B C51B H51B 120.0 . .
C50B C51B H51B 120.0 . .
C51B C52B N10B 120.0 . .
C51B C52B H52B 120.0 . .
N10B C52B H52B 120.0 . .
O6 C53 N11 118.8(14) . .
O6 C53 C35 125.0(13) . .
O6B C53 C35 117.4(15) . .
N11 C53 C35 115.7(8) . .
O6B C53 N11B 129.1(16) . .
C35 C53 N11B 112.3(10) . .
C53 N11 C54 120.5(12) . .
C53 N11 H11A 119.8 . .
C54 N11 H11A 119.8 . .
N11 C54 C55 108(2) . .
N11 C54 H54A 110.2 . .
C55 C54 H54A 110.2 . .
N11 C54 H54B 110.2 . .
C55 C54 H54B 110.2 . .
H54A C54 H54B 108.5 . .
C54 C55 C58 103(2) . .
C54 C55 H55A 111.1 . .
C58 C55 H55A 111.1 . .
C54 C55 H55B 111.1 . .
C58 C55 H55B 111.1 . .
H55A C55 H55B 109.0 . .
C56 N12 C60 120.0 . .
C56 N12 Ag3 122.3(13) . .
C60 N12 Ag3 117.6(13) . .
C57 C56 N12 120.0 . .
C57 C56 H56 120.0 . .
N12 C56 H56 120.0 . .
C56 C57 C58 120.0 . .
C56 C57 H57 120.0 . .
C58 C57 H57 120.0 . .
C59 C58 C57 120.0 . .
C59 C58 C55 118.9(16) . .
C57 C58 C55 120.9(16) . .
C60 C59 C58 120.0 . .
C60 C59 H59 120.0 . .
C58 C59 H59 120.0 . .
C59 C60 N12 120.0 . .
C59 C60 H60 120.0 . .
N12 C60 H60 120.0 . .
C54B N11B C53 115.5(17) . .
C54B N11B H11B 122.3 . .
C53 N11B H11B 122.3 . .
N11B C54B C55B 114(2) . .
N11B C54B H54C 108.6 . .
C55B C54B H54C 108.6 . .
N11B C54B H54D 108.6 . .
C55B C54B H54D 108.6 . .
H54C C54B H54D 107.6 . .
C58B C55B C54B 113(3) . .
C58B C55B H55C 108.9 . .
C54B C55B H55C 108.9 . .
C58B C55B H55D 108.9 . .
C54B C55B H55D 108.9 . .
H55C C55B H55D 107.7 . .
C56B N12B C60B 120.0 . .
C56B N12B Ag3 115.2(14) . .
C60B N12B Ag3 124.0(13) . .
N12B C56B C57B 120.0 . .
N12B C56B H56B 120.0 . .
C57B C56B H56B 120.0 . .
C58B C57B C56B 120.0 . .
C58B C57B H57B 120.0 . .
C56B C57B H57B 120.0 . .
C57B C58B C59B 120.0 . .
C57B C58B C55B 120.5(18) . .
C59B C58B C55B 119.5(18) . .
C58B C59B C60B 120.0 . .
C58B C59B H59B 120.0 . .
C60B C59B H59B 120.0 . .
C59B C60B N12B 120.0 . .
C59B C60B H60B 120.0 . .
N12B C60B H60B 120.0 . .
O2T S1T O3T 115.5(7) . .
O2T S1T O1T 112.2(6) . .
O3T S1T O1T 115.4(6) . .
O2T S1T C1T 105.7(7) . .
O3T S1T C1T 104.8(7) . .
O1T S1T C1T 101.3(8) . .
F3T C1T F1T 103.5(14) . .
F3T C1T F2T 105.2(13) . .
F1T C1T F2T 103.0(15) . .
F3T C1T S1T 111.3(13) . .
F1T C1T S1T 116.7(11) . .
F2T C1T S1T 115.6(11) . .
O4T S2T O5T 138.4(13) . .
O4T S2T C2T 91.9(14) . .
O5T S2T C2T 104.1(15) . .
O4T S2T O6T 117.7(10) . .
O5T S2T O6T 99.9(12) . .
C2T S2T O6T 92.3(13) . .
F5T C2T F4T 98.9(19) . .
F5T C2T S2T 124(2) . .
F4T C2T S2T 119(2) . .
F5T C2T F6T 84.0(16) . .
F4T C2T F6T 108(2) . .
S2T C2T F6T 116.3(18) . .
O4U S2U O5U 126.0(16) . .
O4U S2U F6U 90.9(15) . .
O5U S2U F6U 131.2(12) . .
O4U S2U O6U 119.0(17) . .
O5U S2U O6U 59.0(9) . .
F6U S2U O6U 133.8(12) . .
O4U S2U C2U 135.5(18) . .
O5U S2U C2U 73.9(14) . .
F6U S2U C2U 57.4(13) . .
O6U S2U C2U 105.4(14) . .
S2U O5U O6U 68.1(10) . .
O5U O6U S2U 52.9(8) . .
F5U C2U F4U 112(3) . .
F5U C2U F6U 102(2) . .
F4U C2U F6U 101(2) . .
F5U C2U S2U 128(2) . .
F4U C2U S2U 119(2) . .
F6U C2U S2U 59.0(13) . .
C2U F6U S2U 63.6(14) . .

loop_
_geom_bond_atom_site_label_1
_geom_bond_atom_site_label_2
_geom_bond_distance
_geom_bond_site_symmetry_2
Ag1 N10B 2.000(15) .
Ag1 N2 2.199(4) .
Ag1 N10 2.220(7) .
Ag1 O5 2.585(14) 7
Ag2 N4 2.136(4) .
Ag2 N8 2.155(4) 3_457
C1 C2 1.3900 .
C1 C6 1.3900 .
C1 C7 1.507(9) .
C2 C3 1.3900 .
C2 H2 0.9500 .
C3 C4 1.3900 .
C3 C15 1.494(9) .
C4 C5 1.3900 .
C4 H4 0.9500 .
C5 C6 1.3900 .
C5 C23B 1.52(3) .
C5 C23 1.52(4) .
C6 H6 0.9500 .
C7 O1 1.244(9) .
C7 N1 1.337(11) .
N1 C8 1.443(11) .
N1 H1 0.8800 .
C8 C9 1.526(11) .
C8 H8A 0.9900 .
C8 H8B 0.9900 .
C9 C12 1.554(10) .
C9 H9A 0.9900 .
C9 H9B 0.9900 .
N2 C10 1.3900 .
N2 C14 1.3900 .
C10 C11 1.3900 .
C10 H10 0.9500 .
C11 C12 1.3900 .
C11 H11 0.9500 .
C12 C13 1.3900 .
C13 C14 1.3900 .
C13 H13 0.9500 .
C14 H14 0.9500 .
C15 O2 1.230(10) .
C15 N3 1.324(12) .
N3 C16 1.448(12) .
N3 H3 0.8800 .
C16 C17 1.529(13) .
C16 H16A 0.9900 .
C16 H16B 0.9900 .
C17 C20 1.540(9) .
C17 H17A 0.9900 .
C17 H17B 0.9900 .
N4 C18 1.3900 .
N4 C22 1.3900 .
C18 C19 1.3900 .
C18 H18 0.9500 .
C19 C20 1.3900 .
C19 H19 0.9500 .
C20 C21 1.3900 .
C21 C22 1.3900 .
C21 H21 0.9500 .
C22 H22 0.9500 .
C23 N5 1.28(4) .
C23 O3 1.30(4) .
N5 C24 1.50(2) .
N5 H5 0.8800 .
C24 C25 1.48(4) .
C24 H24A 0.9900 .
C24 H24B 0.9900 .
C25 C28 1.55(5) .
C25 H25A 0.9900 .
C25 H25B 0.9900 .
N6 C26 1.3900 .
N6 C30 1.3900 .
N6 Ag3 2.137(15) 1_565
C26 C27 1.3900 .
C26 H26 0.9500 .
C27 C28 1.3900 .
C27 H27 0.9500 .
C28 C29 1.3900 .
C29 C30 1.3900 .
C29 H29 0.9500 .
C30 H30 0.9500 .
C23B N5B 1.22(4) .
C23B O3B 1.28(4) .
N5B C24B 1.41(3) .
N5B H5B 0.8800 .
C24B C25B 1.43(4) .
C24B H24C 0.9900 .
C24B H24D 0.9900 .
C25B C28B 1.51(4) .
C25B H25C 0.9900 .
C25B H25D 0.9900 .
N6B C26B 1.3900 .
N6B C30B 1.3900 .
N6B Ag3 2.182(16) 1_565
C26B C27B 1.3900 .
C26B H26B 0.9500 .
C27B C28B 1.3900 .
C27B H27B 0.9500 .
C28B C29B 1.3900 .
C29B C30B 1.3900 .
C29B H29B 0.9500 .
C30B H30B 0.9500 .
Ag3 N12 2.143(13) .
Ag3 N12B 2.166(14) .
C31 C32 1.3900 .
C31 C36 1.3900 .
C31 C37 1.477(10) .
C32 C33 1.3900 .
C32 H32 0.9500 .
C33 C34 1.3900 .
C33 C45 1.50(3) .
C33 C45B 1.59(8) .
C34 C35 1.3900 .
C34 H34 0.9500 .
C35 C36 1.3900 .
C35 C53 1.485(10) .
C36 H36 0.9500 .
C37 O4 1.210(10) .
C37 N7 1.362(13) .
N7 C38 1.445(11) .
N7 H7 0.8800 .
C38 C39 1.507(14) .
C38 H38A 0.9900 .
C38 H38B 0.9900 .
C39 C42 1.516(10) .
C39 H39A 0.9900 .
C39 H39B 0.9900 .
N8 C40 1.3900 .
N8 C44 1.3900 .
C40 C41 1.3900 .
C40 H40 0.9500 .
C41 C42 1.3900 .
C41 H41 0.9500 .
C42 C43 1.3900 .
C43 C44 1.3900 .
C43 H43 0.9500 .
C44 H44 0.9500 .
C45 O5 1.22(3) .
C45 N9 1.35(3) .
N9 C46 1.447(14) .
N9 H9 0.8800 .
C46 C47 1.48(3) .
C46 H46A 0.9900 .
C46 H46B 0.9900 .
C47 C50 1.57(2) .
C47 H47A 0.9900 .
C47 H47B 0.9900 .
N10 C48 1.3900 .
N10 C52 1.3900 .
C48 C49 1.3900 .
C48 H48 0.9500 .
C49 C50 1.3900 .
C49 H49 0.9500 .
C50 C51 1.3900 .
C51 C52 1.3900 .
C51 H51 0.9500 .
C52 H52 0.9500 .
C45B N9B 1.07(7) .
C45B O5B 1.30(9) .
N9B C46B 1.46(4) .
N9B H9B1 0.8800 .
C46B C47B 1.45(5) .
C46B H46C 0.9900 .
C46B H46D 0.9900 .
C47B C50B 1.50(5) .
C47B H47C 0.9900 .
C47B H47D 0.9900 .
N10B C48B 1.3900 .
N10B C52B 1.3900 .
C48B C49B 1.3900 .
C48B H48B 0.9500 .
C49B C50B 1.3900 .
C49B H49B 0.9500 .
C50B C51B 1.3900 .
C51B C52B 1.3900 .
C51B H51B 0.9500 .
C52B H52B 0.9500 .
C53 O6 1.20(2) .
C53 O6B 1.31(3) .
C53 N11 1.437(17) .
C53 N11B 1.52(2) .
N11 C54 1.48(3) .
N11 H11A 0.8800 .
C54 C55 1.54(3) .
C54 H54A 0.9900 .
C54 H54B 0.9900 .
C55 C58 1.59(3) .
C55 H55A 0.9900 .
C55 H55B 0.9900 .
N12 C56 1.3900 .
N12 C60 1.3900 .
C56 C57 1.3900 .
C56 H56 0.9500 .
C57 C58 1.3900 .
C57 H57 0.9500 .
C58 C59 1.3900 .
C59 C60 1.3900 .
C59 H59 0.9500 .
C60 H60 0.9500 .
N11B C54B 1.47(3) .
N11B H11B 0.8800 .
C54B C55B 1.55(4) .
C54B H54C 0.9900 .
C54B H54D 0.9900 .
C55B C58B 1.47(3) .
C55B H55C 0.9900 .
C55B H55D 0.9900 .
N12B C56B 1.3900 .
N12B C60B 1.3900 .
C56B C57B 1.3900 .
C56B H56B 0.9500 .
C57B C58B 1.3900 .
C57B H57B 0.9500 .
C58B C59B 1.3900 .
C59B C60B 1.3900 .
C59B H59B 0.9500 .
C60B H60B 0.9500 .
S1T O2T 1.384(10) .
S1T O3T 1.406(8) .
S1T O1T 1.448(9) .
S1T C1T 1.717(15) .
C1T F3T 1.32(2) .
C1T F1T 1.314(18) .
C1T F2T 1.333(17) .
S2T O4T 1.244(13) .
S2T O5T 1.47(2) .
S2T C2T 1.56(3) .
S2T O6T 1.754(19) .
C2T F5T 1.36(3) .
C2T F4T 1.38(3) .
C2T F6T 1.69(3) .
S2U O4U 1.20(2) .
S2U O5U 1.405(18) .
S2U F6U 1.53(2) .
S2U O6U 1.64(2) .
S2U C2U 1.60(3) .
O5U O6U 1.51(2) .
C2U F5U 1.17(3) .
C2U F4U 1.35(3) .
C2U F6U 1.51(3) .

loop_
_geom_hbond_atom_site_label_D
_geom_hbond_atom_site_label_H
_geom_hbond_atom_site_label_A
_geom_hbond_distance_DH
_geom_hbond_distance_HA
_geom_hbond_distance_DA
_geom_hbond_angle_DHA
_geom_hbond_site_symmetry_A
_geom_hbond_publ_flag
N5 H5 O6T 0.88 1.63 2.24(3) 124.1 . yes
N5 H5 F6T 0.88 2.47 3.26(2) 149.6 . yes
N7 H7 O4T 0.88 2.11 2.987(13) 171.1 4_545 yes
N9B H9B1 O4U 0.88 1.97 2.70(4) 138.7 4_545 yes
N11 H11A O2T 0.88 2.34 3.197(17) 163.5 7_556 yes
N11B H11B O1T 0.88 2.23 3.05(2) 156.1 7_556 yes
